data_2105582
loop_
_publ_author_name
'Lynch, Daniel E.'
'Nicholls, Laura J.'
'Smith, Graham'
'Byriel, Karl A.'
'Kennard, Colin H. L.'

_publ_section_title
;
 Molecular co-crystals of 2-aminothiazole derivatives
;
_journal_issue 5
_journal_name_full 'Acta Crystallographica Section B'
_journal_page_first 758
_journal_page_last 766
_journal_paper_doi 10.1107/S0108768199003146
_journal_volume 55
_journal_year 1999
_chemical_formula_moiety 'C7 H7 N2 S +, C6 H6 N O2 -'
_chemical_formula_sum 'C13 H13 N3 O2 S'
_chemical_formula_weight 275.32
_chemical_name_systematic
;
 2-aminobenzothiazolium N-methylpyrrole-2-carboxylate
;
_space_group_IT_number 14
_symmetry_cell_setting monoclinic
_symmetry_space_group_name_Hall '-P 2ybc'
_symmetry_space_group_name_H-M 'P 1 21/c 1'
_audit_creation_method SHELXL-97
_cell_angle_alpha 90.00
_cell_angle_beta 100.263(8)
_cell_angle_gamma 90.00
_cell_formula_units_Z 4
_cell_length_a 5.5561(9)
_cell_length_b 19.701(3)
_cell_length_c 12.143(2)
_cell_measurement_reflns_used 25
_cell_measurement_temperature 298(2)
_cell_measurement_theta_max 14
_cell_measurement_theta_min 6
_cell_volume 1307.9(4)
_computing_cell_refinement 'MolEN (Fair,1990)'
_computing_data_collection 'MolEN (Fair,1990)'
_computing_data_reduction 'Xtal3.2 (Hall et al., 1992)'
_computing_molecular_graphics 'PLUTON-94 (Spek, 1990)'
_computing_publication_material 'SHELXL-97 (Sheldrick, 1997)'
_computing_structure_refinement 'SHELXL-97(Sheldrick, 1997)'
_computing_structure_solution 'SHELXS-97(Sheldrick, 1997)'
_diffrn_ambient_temperature 298(2)
_diffrn_measured_fraction_theta_full .994
_diffrn_measured_fraction_theta_max .994
_diffrn_measurement_device_type 'Enraf-Nonius CAD-4'
_diffrn_measurement_method 2\q--\w
_diffrn_radiation_monochromator graphite
_diffrn_radiation_source 'fine-focus sealed tube'
_diffrn_radiation_type MoK\a
_diffrn_radiation_wavelength .71073
_diffrn_reflns_av_R_equivalents .0363
_diffrn_reflns_av_sigmaI/netI .0552
_diffrn_reflns_limit_h_max 6
_diffrn_reflns_limit_h_min 0
_diffrn_reflns_limit_k_max 23
_diffrn_reflns_limit_k_min 0
_diffrn_reflns_limit_l_max 14
_diffrn_reflns_limit_l_min -14
_diffrn_reflns_number 2552
_diffrn_reflns_theta_full 24.97
_diffrn_reflns_theta_max 24.97
_diffrn_reflns_theta_min 1.99
_diffrn_standards_decay_% 1
_diffrn_standards_interval_count 200
_diffrn_standards_number 3
_exptl_absorpt_coefficient_mu .249
_exptl_absorpt_correction_T_max .998
_exptl_absorpt_correction_T_min .870
_exptl_absorpt_correction_type '\y scan'
_exptl_absorpt_process_details 'Xtal 3.2 (Hall et al., 1992)'
_exptl_crystal_colour colourless
_exptl_crystal_density_diffrn 1.398
_exptl_crystal_density_method 'not measured'
_exptl_crystal_description prism
_exptl_crystal_F_000 576
_exptl_crystal_size_max .50
_exptl_crystal_size_mid .30
_exptl_crystal_size_min .10
_refine_diff_density_max .223
_refine_diff_density_min -.274
_refine_ls_extinction_method none
_refine_ls_goodness_of_fit_ref .991
_refine_ls_hydrogen_treatment refall
_refine_ls_matrix_type full
_refine_ls_number_parameters 224
_refine_ls_number_reflns 2302
_refine_ls_number_restraints 0
_refine_ls_restrained_S_all .991
_refine_ls_R_factor_all .0903
_refine_ls_R_factor_gt .0381
_refine_ls_shift/su_max <0.002
_refine_ls_shift/su_mean .000
_refine_ls_structure_factor_coef Fsqd
_refine_ls_weighting_details 'w=1/[\s^2^(Fo^2^)+(0.0544P)^2^+0.2231P] where P=(Fo^2^+2Fc^2^)/3'
_refine_ls_weighting_scheme calc
_refine_ls_wR_factor_ref .1078
_reflns_number_gt 1440
_reflns_number_total 2302
_reflns_threshold_expression F>4\s(F)
_cod_data_source_file ha0177.cif
_cod_data_source_block 8
_cod_depositor_comments
;
The following automatic conversions were performed:

'_refine_ls_weighting_scheme' value 'calc
w=1/[\s^2^(Fo^2^)+(0.0544P)^2^+0.2231P] where P=(Fo^2^+2Fc^2^)/3' was
changed to 'calc'. New tag '_refine_ls_weighting_details' was
created. The value of the new tag was set to
'w=1/[\s^2^(Fo^2^)+(0.0544P)^2^+0.2231P] where P=(Fo^2^+2Fc^2^)/3'.

Automatic conversion script
Id: cif_fix_values 3143 2015-03-26 13:38:13Z robertas 
;
_cod_database_code 2105582

loop_
_symmetry_equiv_pos_as_xyz
'x, y, z'
'x, -y+1/2, z+1/2'
'-x, -y, -z'
'-x, y-1/2, -z-1/2'

loop_
_atom_site_label
_atom_site_fract_x
_atom_site_fract_y
_atom_site_fract_z
_atom_site_U_iso_or_equiv
_atom_site_adp_type
_atom_site_calc_flag
_atom_site_occupancy
_atom_site_type_symbol
S1A -.00630(14) .33873(4) .48861(6) .0386(2) Uani d 1 S
C2A .2038(5) .29032(14) .4325(2) .0349(6) Uani d 1 C
N21A .3906(5) .26062(14) .4945(2) .0430(6) Uani d 1 N
N3A .155(4) .28710(10) .3217(2) .0364(6) Uani d 1 N
C4A -.1389(6) .33343(16) .1601(2) .0437(7) Uani d 1 C
C5A -.3439(6) .37330(16) .1296(3) .0475(8) Uani d 1 C
C6A -.4606(6) .40344(16) .2091(3) .0465(8) Uani d 1 C
C7A -.3724(5) .39458(15) .3216(3) .0410(7) Uani d 1 C
C8A -.1644(5) .35563(13) .3535(2) .0330(6) Uani d 1 C
C9A -.0507(5) .32445(13) .2729(2) .0347(6) Uani d 1 C
N1B .9112(4) .08034(12) .27295(19) .0435(6) Uani d 1 N
C11B 1.0778(8) .0949(3) .3773(3) .0659(11) Uani d 1 C
C2B .6982(5) .11363(13) .2273(2) .0340(6) Uani d 1 C
C21B .5973(5) .17185(14) .2800(2) .0351(6) Uani d 1 C
O21B .4199(4) .20326(10) .21895(15) .0434(5) Uani d 1 O
O22B .6802(4) .18681(11) .37872(15) .0509(6) Uani d 1 O
C3B .6062(6) .08196(14) .1284(2) .0382(7) Uani d 1 C
C4B .7644(6) .02900(16) .1129(3) .0465(8) Uani d 1 C
C5B .9498(7) .02926(16) .2023(3) .0500(8) Uani d 1 C
H21A .492(6) .2372(16) .462(3) .052(9) Uiso d 1 H
H22A .422(5) .2713(15) .566(3) .050(9) Uiso d 1 H
H3A .2370(6) .2621(16) .284(3) .060(10) Uiso d 1 H
H4A -.054(6) .3157(15) .106(3) .056(9) Uiso d 1 H
H5A -.404(5) .3814(14) .053(2) .049(9) Uiso d 1 H
H6A -.605(6) .4294(16) .184(2) .052(9) Uiso d 1 H
H7A -.448(5) .4138(13) .376(2) .036(7) Uiso d 1 H
H11B 1.098(9) .143(3) .394(4) .134(19) Uiso d 1 H
H12B 1.223(8) .070(2) .377(3) .104(15) Uiso d 1 H
H13B .998(8) .080(2) .439(3) .095(15) Uiso d 1 H
H3B .457(5) .0933(13) .084(2) .041(8) Uiso d 1 H
H4B .751(6) -.0011(16) .051(3) .055(9) Uiso d 1 H
H5B 1.100(6) .0017(15) .218(2) .048(8) Uiso d 1 H

loop_
_atom_site_aniso_label
_atom_site_aniso_U_11
_atom_site_aniso_U_22
_atom_site_aniso_U_33
_atom_site_aniso_U_12
_atom_site_aniso_U_13
_atom_site_aniso_U_23
S1A .0387(4) .0454(4) .0329(4) .0059(4) .0102(3) -.0046(3)
C2A .0362(16) .0377(15) .0319(14) -.0011(13) .0094(13) -.0017(12)
N21A .0427(15) .0545(16) .0315(13) .0137(13) .0055(12) -.0052(12)
N3A .0391(14) .0398(14) .0320(12) .0053(11) .0105(11) -.0043(10)
C4A .051(2) .0472(18) .0324(15) .0009(16) .0073(14) -.0032(14)
C5A .050(2) .0522(19) .0354(17) -.0012(16) -.0063(15) .0010(15)
C6A .0363(18) .0449(18) .0551(19) .0021(15) -.0007(15) .0021(15)
C7A .0365(17) .0422(17) .0453(18) -.0002(14) .0098(14) -.0040(14)
C8A .0343(16) .0309(14) .0339(14) -.0053(12) .0065(12) -.0017(11)
C9A .0332(16) .0317(15) .0392(15) -.0036(12) .0062(12) -.0010(11)
N1B .0379(14) .0440(14) .0478(15) .0064(12) .0051(11) -.0076(11)
C11B .053(2) .075(3) .062(2) .019(2) -.012(2) -.012(2)
C2B .0334(16) .0327(14) .0369(15) .0017(12) .0088(12) .0020(12)
C21B .0364(16) .0396(15) .0310(14) .0003(13) .0103(12) .0017(12)
O21B .0503(13) .0484(12) .0323(10) .0168(10) .0094(9) .0009(9)
O22B .0579(14) .0603(14) .0332(11) .0167(11) .0040(10) -.0079(10)
C3B .0379(17) .0396(16) .0369(16) -.0015(14) .0064(14) -.0011(13)
C4B .053(2) .0367(16) .0512(19) -.0018(15) .0138(16) -.0117(15)
C5B .049(2) .0389(17) .064(2) .0094(16) .0158(17) -.0031(15)

loop_
_atom_type_symbol
_atom_type_description
_atom_type_scat_dispersion_real
_atom_type_scat_dispersion_imag
_atom_type_scat_source
C C .0033 .0016 'International Tables Vol C Tables 4.2.6.8 and 6.1.1.4'
H H .0000 .0000 'International Tables Vol C Tables 4.2.6.8 and 6.1.1.4'
N N .0061 .0033 'International Tables Vol C Tables 4.2.6.8 and 6.1.1.4'
O O .0106 .0060 'International Tables Vol C Tables 4.2.6.8 and 6.1.1.4'
S S .1246 .1234 'International Tables Vol C Tables 4.2.6.8 and 6.1.1.4'

loop_
_geom_angle_atom_site_label_1
_geom_angle_atom_site_label_2
_geom_angle_atom_site_label_3
_geom_angle
C2A S1A C8A 89.82(13)
N21A C2A N3A 124.1(3)
N21A C2A S1A 122.7(2)
N3A C2A S1A 113.2(2)
C2A N3A C9A 114.1(2)
C5A C4A C9A 118.0(3)
C4A C5A C6A 121.5(3)
C7A C6A C5A 120.5(3)
C8A C7A C6A 118.6(3)
C7A C8A C9A 120.5(2)
C7A C8A S1A 128.5(2)
C9A C8A S1A 111.0(2)
C4A C9A C8A 120.8(3)
C4A C9A N3A 127.3(3)
C8A C9A N3A 111.8(2)
C5B N1B C2B 108.5(2)
C5B N1B C11B 123.0(3)
C2B N1B C11B 128.4(3)
C3B C2B N1B 107.2(2)
C3B C2B C21B 128.7(3)
N1B C2B C21B 124.1(2)
O22B C21B O21B 124.0(2)
O22B C21B C2B 120.1(2)
O21B C21B C2B 115.9(2)
C2B C3B C4B 108.2(3)
C5B C4B C3B 107.2(3)
C4B C5B N1B 108.9(3)

loop_
_geom_bond_atom_site_label_1
_geom_bond_atom_site_label_2
_geom_bond_distance
S1A C2A 1.738(3)
S1A C8A 1.750(3)
C2A N21A 1.307(4)
C2A N3A 1.326(3)
N3A C9A 1.399(3)
C4A C5A 1.379(4)
C4A C9A 1.381(4)
C5A C6A 1.389(4)
C6A C7A 1.378(4)
C7A C8A 1.383(4)
C8A C9A 1.398(4)
N1B C5B 1.364(4)
N1B C2B 1.380(3)
N1B C11B 1.458(4)
C2B C3B 1.369(4)
C2B C21B 1.472(4)
C21B O22B 1.240(3)
C21B O21B 1.282(3)
C3B C4B 1.398(4)
C4B C5B 1.357(4)
